data_4108019
loop_
_publ_author_name
'Joseph J. Barchi'
'Rajeshri G. Karki'
'Marc C. Nicklaus'
'Maqbool A. Siddiqui'
'Clifford George'
'Igor A. Mikhailopulo'
'Victor E. Marquez'

_publ_section_title
;
 Comprehensive Structural Studies of 2',3'-Difluorinated Nucleosides:
 Comparison of Theory, Solution, and Solid State
;
_journal_name_full 'Journal of the American Chemical Society'
_journal_page_first 9048
_journal_page_last 9057
_journal_paper_doi 10.1021/ja800964g
_journal_volume 130
_journal_year 2008
_chemical_absolute_configuration syn
_chemical_formula_moiety 'C8 H9 F2 N3 O4'
_chemical_formula_sum 'C8 H9 F2 N3 O4'
_chemical_formula_weight 249.18
_chemical_name_systematic
; 
 ? 
;
_space_group_IT_number 4
_symmetry_cell_setting monoclinic
_symmetry_space_group_name_Hall 'P 2yb'
_symmetry_space_group_name_H-M 'P 1 21 1'
_atom_sites_solution_hydrogens geom
_atom_sites_solution_primary direct
_atom_sites_solution_secondary difmap
_audit_creation_method SHELXL-97
_cell_angle_alpha 90.00
_cell_angle_beta 103.214(3)
_cell_angle_gamma 90.00
_cell_formula_units_Z 2
_cell_length_a 9.015(1)
_cell_length_b 5.568(1)
_cell_length_c 10.058(1)
_cell_measurement_reflns_used 2292
_cell_measurement_temperature 293(2)
_cell_measurement_theta_max 66.952
_cell_measurement_theta_min 4.515
_cell_volume 491.50(11)
_computing_cell_refinement 'Bruker SMART'
_computing_data_collection 'Bruker SMART'
_computing_data_reduction 'Bruker SHELXTL'
_computing_molecular_graphics 'Bruker SHELXTL'
_computing_publication_material 'Bruker SHELXTL'
_computing_structure_refinement 'SHELXL-97 (Sheldrick, 1997)'
_computing_structure_solution 'SHELXS-97 (Sheldrick, 1990)'
_diffrn_ambient_temperature 293(2)
_diffrn_measured_fraction_theta_full 0.935
_diffrn_measured_fraction_theta_max 0.935
_diffrn_measurement_device_type 'CCD area detector'
_diffrn_measurement_method 'omega scans'
_diffrn_radiation_monochromator 'Gobel mirrors'
_diffrn_radiation_source 'rotating anode'
_diffrn_radiation_type CuK\a
_diffrn_radiation_wavelength 1.54178
_diffrn_reflns_av_R_equivalents 0.0245
_diffrn_reflns_av_sigmaI/netI 0.0308
_diffrn_reflns_limit_h_max 9
_diffrn_reflns_limit_h_min -10
_diffrn_reflns_limit_k_max 5
_diffrn_reflns_limit_k_min -6
_diffrn_reflns_limit_l_max 10
_diffrn_reflns_limit_l_min -11
_diffrn_reflns_number 2515
_diffrn_reflns_theta_full 67.07
_diffrn_reflns_theta_max 67.07
_diffrn_reflns_theta_min 4.52
_diffrn_standards_decay_% 0.0
_exptl_absorpt_coefficient_mu 1.406
_exptl_absorpt_correction_T_max 0.972
_exptl_absorpt_correction_T_min 0.638
_exptl_absorpt_correction_type multi-scan
_exptl_absorpt_process_details sadabs
_exptl_crystal_colour clear
_exptl_crystal_density_diffrn 1.684
_exptl_crystal_description plate
_exptl_crystal_F_000 256
_exptl_crystal_size_max 0.32
_exptl_crystal_size_mid 0.07
_exptl_crystal_size_min 0.02
_refine_diff_density_max 0.149
_refine_diff_density_min -0.194
_refine_diff_density_rms 0.047
_refine_ls_abs_structure_details 'Flack H D (1983), Acta Cryst. A39, 876-881'
_refine_ls_abs_structure_Flack 0.06(18)
_refine_ls_extinction_coef 0.069(4)
_refine_ls_extinction_expression Fc^*^=kFc[1+0.001xFc^2^\l^3^/sin(2\q)]^-1/4^
_refine_ls_extinction_method SHELXL
_refine_ls_goodness_of_fit_ref 1.074
_refine_ls_hydrogen_treatment mixed
_refine_ls_matrix_type full
_refine_ls_number_parameters 161
_refine_ls_number_reflns 1357
_refine_ls_number_restraints 1
_refine_ls_restrained_S_all 1.073
_refine_ls_R_factor_all 0.0307
_refine_ls_R_factor_gt 0.0302
_refine_ls_shift/su_max 0.000
_refine_ls_shift/su_mean 0.000
_refine_ls_structure_factor_coef Fsqd
_refine_ls_weighting_details 'calc w=1/[\s^2^(Fo^2^)+(0.0525P)^2^+0.0263P] where P=(Fo^2^+2Fc^2^)/3'
_refine_ls_weighting_scheme calc
_refine_ls_wR_factor_gt 0.0770
_refine_ls_wR_factor_ref 0.0776
_reflns_number_gt 1322
_reflns_number_total 1357
_reflns_threshold_expression >2sigma(I)
_cod_data_source_file ja800964g-file005.cif
_cod_data_source_block 6NxylFF
_cod_database_code 4108019

loop_
_symmetry_equiv_pos_as_xyz
'x, y, z'
'-x, y+1/2, -z'

loop_
_atom_site_label
_atom_site_type_symbol
_atom_site_fract_x
_atom_site_fract_y
_atom_site_fract_z
_atom_site_U_iso_or_equiv
_atom_site_adp_type
_atom_site_occupancy
_atom_site_symmetry_multiplicity
_atom_site_calc_flag
_atom_site_refinement_flags
N1 N 0.77939(17) 0.1942(3) 0.86442(15) 0.0390(4) Uani 1 1 d .
C2 C 0.7961(2) 0.2791(4) 0.99634(17) 0.0394(5) Uani 1 1 d .
O7 O 0.86365(18) 0.4617(3) 1.03754(14) 0.0566(4) Uani 1 1 d .
N3 N 0.72864(19) 0.1345(3) 1.07701(17) 0.0442(4) Uani 1 1 d .
H3 H 0.724(3) 0.186(5) 1.157(3) 0.053 Uiso 1 1 d .
C4 C 0.6504(2) -0.0722(4) 1.03673(19) 0.0428(5) Uani 1 1 d .
O8 O 0.58414(16) -0.1815(3) 1.11081(15) 0.0573(5) Uani 1 1 d .
C5 C 0.6530(2) -0.1438(4) 0.89723(19) 0.0433(5) Uani 1 1 d .
H5A H 0.6081 -0.2893 0.8651 0.052 Uiso 1 1 calc R
N6 N 0.71337(18) -0.0183(3) 0.81670(16) 0.0414(4) Uani 1 1 d .
C1' C 0.8313(2) 0.3381(4) 0.76418(17) 0.0398(4) Uani 1 1 d .
H1'A H 0.8810 0.4833 0.8083 0.048 Uiso 1 1 calc R
C2' C 0.9411(2) 0.2067(5) 0.6915(2) 0.0486(5) Uani 1 1 d .
H2'A H 0.9641 0.0431 0.7259 0.058 Uiso 1 1 calc R
F8' F 1.07091(13) 0.3460(4) 0.70559(14) 0.0817(6) Uani 1 1 d .
C3' C 0.8597(2) 0.2107(4) 0.54300(19) 0.0430(5) Uani 1 1 d .
H3'A H 0.9307 0.2322 0.4832 0.052 Uiso 1 1 calc R
F9' F 0.77610(18) 0.0001(3) 0.51386(15) 0.0660(4) Uani 1 1 d .
O7' O 0.70281(14) 0.4048(3) 0.66066(12) 0.0431(4) Uani 1 1 d .
C4' C 0.7536(2) 0.4204(3) 0.53550(17) 0.0362(4) Uani 1 1 d .
H4'A H 0.8118 0.5693 0.5360 0.043 Uiso 1 1 calc R
C5' C 0.6202(2) 0.4226(5) 0.41379(19) 0.0489(5) Uani 1 1 d .
H5'A H 0.5584 0.2800 0.4136 0.059 Uiso 1 1 calc R
H5'B H 0.5571 0.5627 0.4167 0.059 Uiso 1 1 calc R
O6' O 0.68044(19) 0.4284(4) 0.29481(14) 0.0536(4) Uani 1 1 d .
H6' H 0.664(3) 0.553(7) 0.251(3) 0.070 Uiso 1 1 d .

loop_
_atom_site_aniso_label
_atom_site_aniso_U_11
_atom_site_aniso_U_22
_atom_site_aniso_U_33
_atom_site_aniso_U_23
_atom_site_aniso_U_13
_atom_site_aniso_U_12
N1 0.0462(8) 0.0413(10) 0.0299(7) -0.0022(7) 0.0097(6) -0.0060(7)
C2 0.0419(9) 0.0469(13) 0.0285(9) 0.0006(8) 0.0058(7) -0.0015(8)
O7 0.0730(10) 0.0593(11) 0.0360(8) -0.0073(8) 0.0095(7) -0.0190(9)
N3 0.0488(9) 0.0549(12) 0.0298(8) 0.0026(7) 0.0108(7) -0.0009(8)
C4 0.0391(8) 0.0497(13) 0.0387(9) 0.0087(9) 0.0073(7) 0.0030(9)
O8 0.0543(7) 0.0701(12) 0.0510(8) 0.0185(8) 0.0192(6) -0.0053(8)
C5 0.0460(9) 0.0413(12) 0.0422(10) 0.0036(8) 0.0090(7) -0.0007(9)
N6 0.0476(8) 0.0394(10) 0.0371(8) -0.0026(7) 0.0094(7) -0.0039(7)
C1' 0.0489(9) 0.0410(12) 0.0301(9) 0.0010(8) 0.0102(7) -0.0056(9)
C2' 0.0410(10) 0.0621(15) 0.0449(10) 0.0121(11) 0.0147(8) 0.0055(10)
F8' 0.0430(6) 0.1381(17) 0.0628(8) 0.0117(9) 0.0096(5) -0.0224(9)
C3' 0.0481(9) 0.0451(12) 0.0402(10) 0.0016(9) 0.0193(8) 0.0066(9)
F9' 0.0961(10) 0.0407(9) 0.0641(8) -0.0101(6) 0.0246(7) 0.0006(7)
O7' 0.0504(7) 0.0518(10) 0.0299(6) 0.0044(6) 0.0153(5) 0.0127(6)
C4' 0.0466(9) 0.0349(11) 0.0292(8) 0.0013(7) 0.0130(7) -0.0011(8)
C5' 0.0481(9) 0.0667(16) 0.0340(9) 0.0090(10) 0.0138(8) 0.0094(10)
O6' 0.0689(9) 0.0627(11) 0.0321(7) 0.0081(7) 0.0175(6) 0.0066(8)

loop_
_atom_type_symbol
_atom_type_description
_atom_type_scat_dispersion_real
_atom_type_scat_dispersion_imag
_atom_type_scat_source
C C 0.0181 0.0091 'International Tables Vol C Tables 4.2.6.8 and 6.1.1.4'
H H 0.0000 0.0000 'International Tables Vol C Tables 4.2.6.8 and 6.1.1.4'
N N 0.0311 0.0180 'International Tables Vol C Tables 4.2.6.8 and 6.1.1.4'
O O 0.0492 0.0322 'International Tables Vol C Tables 4.2.6.8 and 6.1.1.4'
F F 0.0727 0.0534 'International Tables Vol C Tables 4.2.6.8 and 6.1.1.4'

loop_
_geom_angle_atom_site_label_1
_geom_angle_atom_site_label_2
_geom_angle_atom_site_label_3
_geom_angle
N6 N1 C2 125.30(17)
N6 N1 C1' 114.87(14)
C2 N1 C1' 119.82(17)
O7 C2 N3 123.00(17)
O7 C2 N1 123.52(18)
N3 C2 N1 113.49(18)
C4 N3 C2 125.90(17)
O8 C4 N3 122.20(19)
O8 C4 C5 124.6(2)
N3 C4 C5 113.21(18)
N6 C5 C4 124.0(2)
C5 N6 N1 117.76(17)
O7' C1' N1 108.46(14)
O7' C1' C2' 106.33(14)
N1 C1' C2' 114.36(18)
F8' C2' C3' 107.59(17)
F8' C2' C1' 107.8(2)
C3' C2' C1' 104.05(15)
F9' C3' C4' 109.71(15)
F9' C3' C2' 108.34(18)
C4' C3' C2' 102.82(16)
C1' O7' C4' 106.77(13)
O7' C4' C3' 103.65(14)
O7' C4' C5' 110.91(14)
C3' C4' C5' 115.35(17)
O6' C5' C4' 107.24(15)

loop_
_geom_bond_atom_site_label_1
_geom_bond_atom_site_label_2
_geom_bond_distance
N1 N6 1.361(2)
N1 C2 1.384(2)
N1 C1' 1.447(2)
C2 O7 1.208(3)
C2 N3 1.379(3)
N3 C4 1.363(3)
C4 O8 1.219(2)
C4 C5 1.464(3)
C5 N6 1.282(3)
C1' O7' 1.418(2)
C1' C2' 1.543(3)
C2' F8' 1.383(3)
C2' C3' 1.506(3)
C3' F9' 1.389(3)
C3' C4' 1.500(3)
O7' C4' 1.437(2)
C4' C5' 1.507(3)
C5' O6' 1.423(2)

loop_
_geom_hbond_atom_site_label_D
_geom_hbond_atom_site_label_H
_geom_hbond_atom_site_label_A
_geom_hbond_distance_DH
_geom_hbond_distance_HA
_geom_hbond_distance_DA
_geom_hbond_angle_DHA
_geom_hbond_site_symmetry_A
N3 H3 O6' 0.87(3) 2.03(3) 2.846(2) 156(3) 1_556
O6' H6' O8 0.81(4) 2.06(4) 2.857(2) 166(3) 1_564

loop_
_geom_torsion_atom_site_label_1
_geom_torsion_atom_site_label_2
_geom_torsion_atom_site_label_3
_geom_torsion_atom_site_label_4
_geom_torsion
N6 N1 C2 O7 175.29(18)
C1' N1 C2 O7 -6.1(3)
N6 N1 C2 N3 -4.5(3)
C1' N1 C2 N3 174.06(15)
O7 C2 N3 C4 179.6(2)
N1 C2 N3 C4 -0.6(3)
C2 N3 C4 O8 -174.48(18)
C2 N3 C4 C5 4.6(3)
O8 C4 C5 N6 174.58(19)
N3 C4 C5 N6 -4.5(3)
C4 C5 N6 N1 0.2(3)
C2 N1 N6 C5 4.7(3)
C1' N1 N6 C5 -173.94(16)
N6 N1 C1' O7' 63.6(2)
C2 N1 C1' O7' -115.08(18)
N6 N1 C1' C2' -54.8(2)
C2 N1 C1' C2' 126.47(18)
O7' C1' C2' F8' 114.03(17)
N1 C1' C2' F8' -126.31(17)
O7' C1' C2' C3' 0.0(2)
N1 C1' C2' C3' 119.66(17)
F8' C2' C3' F9' 152.89(18)
C1' C2' C3' F9' -92.95(19)
F8' C2' C3' C4' -91.01(19)
C1' C2' C3' C4' 23.1(2)
N1 C1' O7' C4' -148.13(16)
C2' C1' O7' C4' -24.7(2)
C1' O7' C4' C3' 39.99(19)
C1' O7' C4' C5' 164.35(17)
F9' C3' C4' O7' 76.57(18)
C2' C3' C4' O7' -38.54(18)
F9' C3' C4' C5' -44.9(2)
C2' C3' C4' C5' -159.97(17)
O7' C4' C5' O6' -177.66(18)
C3' C4' C5' O6' -60.2(2)
